data_7244223
loop_
_publ_author_name
'Ioannou, Polydoros-Chrysovalantis'
'Coufal, Radek'
'Kakridi, Kalliopi'
'Raptopoulou, Catherine P.'
'Trhl\'ikov\'a, Olga'
'Psycharis, Vassilis'
'Zedn\'ik, Ji\<r\'i'
'Kyritsis, Panayotis'
'Vohl\'idal, Ji\<r\'i'

_publ_section_title
;
 Effects of the halogenido ligands on the Kumada-coupling catalytic
 activity of [Ni{tBuN(PPh2)2-\k2P}X2], X = Cl, Br, I, complexes
;
_journal_issue 4
_journal_name_full 'RSC Advances'
_journal_page_first 2227
_journal_page_last 2236
_journal_paper_doi 10.1039/D1RA04572E
_journal_volume 12
_journal_year 2022
_chemical_formula_sum 'C28 H29 Br2 N Ni P2'
_chemical_formula_weight 659.99
_space_group_crystal_system orthorhombic
_space_group_IT_number 33
_space_group_name_Hall 'P -2n 2a'
_space_group_name_H-M_alt 'P 21 c n'
_atom_sites_solution_hydrogens difmap
_audit_creation_method SHELXL-2014/6
_audit_update_record
;
2019-12-03 deposited with the CCDC.	2021-12-27 downloaded from the CCDC.
;
_cell_angle_alpha 90
_cell_angle_beta 90
_cell_angle_gamma 90
_cell_formula_units_Z 4
_cell_length_a 9.8001(2)
_cell_length_b 13.6022(3)
_cell_length_c 20.5470(4)
_cell_measurement_reflns_used 23145
_cell_measurement_temperature 160(2)
_cell_measurement_theta_max 27.5
_cell_measurement_theta_min 3.0
_cell_volume 2738.98(10)
_computing_cell_refinement 'CrystalClear, Rigaku MSC, 2005'
_computing_data_collection 'CrystalClear, Rigaku MSC, 2005'
_computing_data_reduction 'CrystalClear, Rigaku MSC, 2005'
_computing_molecular_graphics 'Diamond ver.3.1'
_computing_publication_material 'publCIF J.Appl.Cryst. 2010, 43, 920'
_computing_structure_refinement 'SHELXL-2014/7 (Sheldrick, 2014)'
_computing_structure_solution 'SHELXS-2013/1 (Sheldrick, 2008)'
_diffrn_ambient_temperature 160(2)
_diffrn_measured_fraction_theta_full 0.997
_diffrn_measured_fraction_theta_max 0.998
_diffrn_measurement_device_type 'Rigaku R-AXIS SPIDER IPDS'
_diffrn_measurement_method 'q scans'
_diffrn_radiation_type MoK\a
_diffrn_radiation_wavelength 0.71073
_diffrn_reflns_av_R_equivalents 0.0455
_diffrn_reflns_av_unetI/netI 0.0466
_diffrn_reflns_Laue_measured_fraction_full 0.997
_diffrn_reflns_Laue_measured_fraction_max 0.998
_diffrn_reflns_limit_h_max 12
_diffrn_reflns_limit_h_min -12
_diffrn_reflns_limit_k_max 17
_diffrn_reflns_limit_k_min -17
_diffrn_reflns_limit_l_max 26
_diffrn_reflns_limit_l_min -25
_diffrn_reflns_number 25149
_diffrn_reflns_point_group_measured_fraction_full 0.996
_diffrn_reflns_point_group_measured_fraction_max 0.997
_diffrn_reflns_theta_full 25.242
_diffrn_reflns_theta_max 26.998
_diffrn_reflns_theta_min 2.995
_exptl_absorpt_coefficient_mu 3.760
_exptl_absorpt_correction_T_max 1.000
_exptl_absorpt_correction_T_min 0.617
_exptl_absorpt_correction_type empirical
_exptl_absorpt_process_details 'CrystalClear, Rigaku MSC, 2005'
_exptl_crystal_colour red
_exptl_crystal_density_diffrn 1.601
_exptl_crystal_description parallelepiped
_exptl_crystal_F_000 1328
_exptl_crystal_size_max 0.25
_exptl_crystal_size_mid 0.19
_exptl_crystal_size_min 0.09
_refine_diff_density_max 0.318
_refine_diff_density_min -0.268
_refine_diff_density_rms 0.054
_refine_ls_abs_structure_details
;
 Flack x determined using 2428 quotients [(I+)-(I-)]/[(I+)+(I-)]
 (Parsons, Flack and Wagner, Acta Cryst. B69 (2013) 249-259).
;
_refine_ls_abs_structure_Flack 0.004(5)
_refine_ls_extinction_method none
_refine_ls_goodness_of_fit_ref 0.998
_refine_ls_hydrogen_treatment refxyz
_refine_ls_matrix_type full
_refine_ls_number_parameters 420
_refine_ls_number_reflns 5972
_refine_ls_number_restraints 1
_refine_ls_restrained_S_all 0.998
_refine_ls_R_factor_all 0.0272
_refine_ls_R_factor_gt 0.0239
_refine_ls_shift/su_max 0.001
_refine_ls_shift/su_mean 0.000
_refine_ls_structure_factor_coef Fsqd
_refine_ls_weighting_details 'w=1/[\s^2^(Fo^2^)+(0.0112P)^2^] where P=(Fo^2^+2Fc^2^)/3'
_refine_ls_weighting_scheme calc
_refine_ls_wR_factor_gt 0.0457
_refine_ls_wR_factor_ref 0.0467
_reflns_Friedel_coverage 0.885
_reflns_Friedel_fraction_full 0.995
_reflns_Friedel_fraction_max 0.995
_reflns_number_gt 5591
_reflns_number_total 5972
_reflns_threshold_expression 'I > 2\s(I)'
_cod_data_source_file d1ra04572e3.cif
_cod_data_source_block NIPPBR
_cod_original_sg_symbol_H-M P2(1)cn
_cod_database_code 7244223
_shelx_space_group_comment
;
The symmetry employed for this shelxl refinement is uniquely defined
by the following loop, which should always be used as a source of
symmetry information in preference to the above space-group names.
They are only intended as comments.
;
_shelxl_version_number 2014/6

loop_
_space_group_symop_operation_xyz
'x, y, z'
'x+1/2, y+1/2, -z+1/2'
'x+1/2, -y, -z'
'x, -y+1/2, z+1/2'

loop_
_atom_site_label
_atom_site_type_symbol
_atom_site_fract_x
_atom_site_fract_y
_atom_site_fract_z
_atom_site_U_iso_or_equiv
_atom_site_adp_type
_atom_site_occupancy
_atom_site_site_symmetry_order
_atom_site_calc_flag
_atom_site_refinement_flags_posn
_atom_site_refinement_flags_adp
_atom_site_refinement_flags_occupancy
_atom_site_disorder_assembly
_atom_site_disorder_group
Ni1 Ni 0.60243(5) 0.31049(3) 0.84538(2) 0.01518(10) Uani 1 1 d . . . . .
Br1 Br 0.74802(4) 0.28315(2) 0.93384(2) 0.02429(9) Uani 1 1 d . . . . .
Br2 Br 0.74456(4) 0.41445(2) 0.78508(2) 0.02720(9) Uani 1 1 d . . . . .
P1 P 0.43089(9) 0.23579(6) 0.88605(4) 0.01598(18) Uani 1 1 d . . . . .
C1 C 0.3533(4) 0.3028(3) 0.95290(17) 0.0210(8) Uani 1 1 d . . . . .
C2 C 0.3857(4) 0.4020(3) 0.95917(18) 0.0276(9) Uani 1 1 d . . . . .
C3 C 0.3235(5) 0.4598(4) 1.0062(2) 0.0391(11) Uani 1 1 d . . . . .
C4 C 0.2311(6) 0.4183(4) 1.0484(2) 0.0482(13) Uani 1 1 d . . . . .
C5 C 0.2020(5) 0.3185(4) 1.0445(2) 0.0460(13) Uani 1 1 d . . . . .
C6 C 0.2610(5) 0.2611(3) 0.99676(17) 0.0323(9) Uani 1 1 d . . . . .
C7 C 0.4428(4) 0.1095(3) 0.91319(16) 0.0197(7) Uani 1 1 d . . . . .
C8 C 0.4853(4) 0.0906(3) 0.9769(2) 0.0306(9) Uani 1 1 d . . . . .
C9 C 0.4952(6) -0.0055(4) 0.9992(3) 0.0409(10) Uani 1 1 d . . . . .
C10 C 0.4632(5) -0.0824(3) 0.9585(2) 0.0406(11) Uani 1 1 d . . . . .
C11 C 0.4267(5) -0.0652(3) 0.8953(2) 0.0354(10) Uani 1 1 d . . . . .
C12 C 0.4185(4) 0.0304(3) 0.87174(18) 0.0254(8) Uani 1 1 d . . . . .
P2 P 0.45074(9) 0.30561(6) 0.77175(4) 0.01552(18) Uani 1 1 d . . . . .
C13 C 0.3814(4) 0.4201(2) 0.74122(17) 0.0197(8) Uani 1 1 d . . . . .
C14 C 0.3736(4) 0.4998(3) 0.78361(19) 0.0260(9) Uani 1 1 d . . . . .
C15 C 0.3129(4) 0.5863(3) 0.7634(2) 0.0332(10) Uani 1 1 d . . . . .
C16 C 0.2636(5) 0.5942(3) 0.7010(2) 0.0388(11) Uani 1 1 d . . . . .
C17 C 0.2742(4) 0.5180(3) 0.6580(2) 0.0358(11) Uani 1 1 d . . . . .
C18 C 0.3326(4) 0.4293(3) 0.67797(19) 0.0259(8) Uani 1 1 d . . . . .
C19 C 0.5016(4) 0.2358(3) 0.70104(16) 0.0190(8) Uani 1 1 d . . . . .
C20 C 0.4673(4) 0.1370(3) 0.69326(16) 0.0202(8) Uani 1 1 d . . . . .
C21 C 0.5150(4) 0.0850(3) 0.64002(18) 0.0275(9) Uani 1 1 d . . . . .
C22 C 0.5990(5) 0.1315(3) 0.59491(17) 0.0295(9) Uani 1 1 d . . . . .
C23 C 0.6347(4) 0.2284(3) 0.60252(18) 0.0292(9) Uani 1 1 d . . . . .
C24 C 0.5875(4) 0.2813(3) 0.65537(16) 0.0242(8) Uani 1 1 d . . . . .
N1 N 0.3334(3) 0.2429(2) 0.81711(14) 0.0165(7) Uani 1 1 d . . . . .
C25 C 0.1791(4) 0.2348(3) 0.80884(19) 0.0237(9) Uani 1 1 d . . . . .
C26 C 0.1116(5) 0.3294(3) 0.8317(2) 0.0327(9) Uani 1 1 d . . . . .
C27 C 0.1475(5) 0.2178(4) 0.7365(2) 0.0308(10) Uani 1 1 d . . . . .
C28 C 0.1263(4) 0.1480(4) 0.8479(2) 0.0307(10) Uani 1 1 d . . . . .
H2 H 0.451(4) 0.425(3) 0.9303(18) 0.028(11) Uiso 1 1 d . . . . .
H3 H 0.350(5) 0.530(3) 1.0131(19) 0.043(12) Uiso 1 1 d . . . . .
H4 H 0.191(5) 0.450(3) 1.079(2) 0.048(14) Uiso 1 1 d . . . . .
H5 H 0.141(5) 0.291(3) 1.068(2) 0.053(16) Uiso 1 1 d . . . . .
H6 H 0.240(4) 0.193(3) 0.9946(17) 0.027(10) Uiso 1 1 d . . . . .
H8 H 0.503(4) 0.142(3) 1.0035(17) 0.023(11) Uiso 1 1 d . . . . .
H9 H 0.514(5) -0.016(4) 1.043(2) 0.067(16) Uiso 1 1 d . . . . .
H10 H 0.464(4) -0.144(3) 0.973(2) 0.044(13) Uiso 1 1 d . . . . .
H11 H 0.419(5) -0.108(3) 0.869(2) 0.040(14) Uiso 1 1 d . . . . .
H12 H 0.400(4) 0.042(3) 0.826(2) 0.041(12) Uiso 1 1 d . . . . .
H14 H 0.408(4) 0.494(3) 0.8297(19) 0.033(11) Uiso 1 1 d . . . . .
H15 H 0.312(4) 0.637(3) 0.7924(17) 0.026(11) Uiso 1 1 d . . . . .
H16 H 0.236(5) 0.650(3) 0.6882(18) 0.040(12) Uiso 1 1 d . . . . .
H17 H 0.247(4) 0.522(3) 0.6156(17) 0.034(11) Uiso 1 1 d . . . . .
H18 H 0.348(4) 0.376(3) 0.6461(17) 0.025 Uiso 1 1 d . U . . .
H20 H 0.410(4) 0.106(3) 0.7255(17) 0.021 Uiso 1 1 d . U . . .
H21 H 0.491(4) 0.017(3) 0.6330(16) 0.016(9) Uiso 1 1 d . . . . .
H22 H 0.626(4) 0.100(3) 0.5619(16) 0.023(11) Uiso 1 1 d . . . . .
H23 H 0.689(4) 0.261(3) 0.5741(18) 0.029(11) Uiso 1 1 d . . . . .
H24 H 0.620(4) 0.352(3) 0.6596(15) 0.021 Uiso 1 1 d . U . . .
H26A H 0.138(4) 0.346(3) 0.8690(18) 0.024(11) Uiso 1 1 d . . . . .
H26B H 0.139(4) 0.383(3) 0.8056(19) 0.034(12) Uiso 1 1 d . . . . .
H26C H 0.008(5) 0.321(3) 0.828(2) 0.050(14) Uiso 1 1 d . . . . .
H27A H 0.176(4) 0.270(3) 0.7106(19) 0.027(11) Uiso 1 1 d . . . . .
H27B H 0.181(4) 0.152(4) 0.717(2) 0.050(14) Uiso 1 1 d . . . . .
H27C H 0.047(5) 0.222(3) 0.731(2) 0.043(13) Uiso 1 1 d . . . . .
H28A H 0.155(4) 0.151(3) 0.896(2) 0.034(11) Uiso 1 1 d . . . . .
H28B H 0.158(4) 0.088(3) 0.831(2) 0.034(12) Uiso 1 1 d . . . . .
H28C H 0.042(5) 0.151(3) 0.8472(19) 0.033(13) Uiso 1 1 d . . . . .

loop_
_atom_site_aniso_label
_atom_site_aniso_U_11
_atom_site_aniso_U_22
_atom_site_aniso_U_33
_atom_site_aniso_U_23
_atom_site_aniso_U_13
_atom_site_aniso_U_12
Ni1 0.0148(2) 0.0149(2) 0.0159(2) -0.00003(16) -0.00088(17) -0.00077(19)
Br1 0.02387(18) 0.03117(18) 0.01784(16) -0.00062(14) -0.00487(17) -0.00051(19)
Br2 0.02247(17) 0.03011(19) 0.02902(18) 0.00886(14) -0.00179(19) -0.00950(19)
P1 0.0168(4) 0.0158(4) 0.0153(4) 0.0000(3) 0.0005(4) 0.0009(4)
C1 0.0206(19) 0.024(2) 0.0187(18) -0.0020(15) -0.0010(15) 0.0043(16)
C2 0.034(2) 0.027(2) 0.021(2) -0.0026(17) -0.0072(17) 0.0083(18)
C3 0.049(3) 0.036(3) 0.033(2) -0.016(2) -0.016(2) 0.021(2)
C4 0.040(3) 0.071(3) 0.034(2) -0.027(2) -0.006(2) 0.025(3)
C5 0.031(3) 0.077(4) 0.030(2) -0.011(2) 0.0094(19) -0.001(2)
C6 0.030(2) 0.043(2) 0.0249(19) -0.0048(17) 0.003(2) 0.002(2)
C7 0.0180(18) 0.0203(18) 0.0209(17) 0.0066(15) 0.0023(15) -0.0017(15)
C8 0.037(2) 0.029(2) 0.025(2) 0.0030(18) -0.0041(18) 0.0006(19)
C9 0.052(3) 0.037(2) 0.034(2) 0.0156(18) -0.0035(18) 0.006(2)
C10 0.048(3) 0.022(2) 0.052(3) 0.016(2) 0.001(2) 0.004(2)
C11 0.037(2) 0.020(2) 0.050(3) -0.003(2) -0.003(2) -0.003(2)
C12 0.028(2) 0.0228(19) 0.025(2) 0.0019(17) -0.0005(17) -0.0014(17)
P2 0.0157(4) 0.0156(4) 0.0152(4) 0.0022(3) -0.0007(4) 0.0002(4)
C13 0.0154(17) 0.0192(19) 0.0244(18) 0.0073(15) 0.0018(14) -0.0003(14)
C14 0.024(2) 0.022(2) 0.032(2) 0.0063(16) 0.0089(17) 0.0001(16)
C15 0.029(2) 0.021(2) 0.049(3) 0.010(2) 0.014(2) 0.0059(17)
C16 0.027(3) 0.032(2) 0.058(3) 0.026(2) 0.014(2) 0.011(2)
C17 0.026(3) 0.044(3) 0.037(2) 0.024(2) -0.0006(18) 0.0050(19)
C18 0.020(2) 0.031(2) 0.026(2) 0.0078(17) -0.0032(16) 0.0021(17)
C19 0.0187(19) 0.0222(19) 0.0163(17) 0.0005(14) -0.0022(14) 0.0031(15)
C20 0.0214(19) 0.0219(19) 0.0172(17) 0.0003(15) -0.0023(14) 0.0009(15)
C21 0.029(2) 0.026(2) 0.027(2) -0.0058(17) -0.0063(17) 0.0069(18)
C22 0.031(2) 0.040(2) 0.0176(18) -0.0101(17) 0.0019(18) 0.007(2)
C23 0.025(2) 0.044(3) 0.0186(19) 0.0030(18) 0.0014(16) 0.0005(18)
C24 0.025(2) 0.029(2) 0.0189(17) 0.0015(15) -0.0013(16) 0.0001(18)
N1 0.0128(15) 0.0194(16) 0.0171(16) 0.0037(13) 0.0006(12) 0.0000(12)
C25 0.0154(19) 0.028(2) 0.028(2) 0.0025(18) -0.0009(16) -0.0037(16)
C26 0.019(2) 0.037(2) 0.041(3) 0.001(2) 0.002(2) 0.006(2)
C27 0.024(2) 0.038(3) 0.030(2) 0.008(2) -0.0089(17) -0.0071(19)
C28 0.019(2) 0.037(2) 0.037(2) 0.009(2) -0.0016(18) -0.0069(18)

loop_
_atom_type_symbol
_atom_type_description
_atom_type_scat_dispersion_real
_atom_type_scat_dispersion_imag
_atom_type_scat_source
C C 0.0033 0.0016 'International Tables Vol C Tables 4.2.6.8 and 6.1.1.4'
H H 0.0000 0.0000 'International Tables Vol C Tables 4.2.6.8 and 6.1.1.4'
N N 0.0061 0.0033 'International Tables Vol C Tables 4.2.6.8 and 6.1.1.4'
P P 0.1023 0.0942 'International Tables Vol C Tables 4.2.6.8 and 6.1.1.4'
Ni Ni 0.3393 1.1124 'International Tables Vol C Tables 4.2.6.8 and 6.1.1.4'
Br Br -0.2901 2.4595 'International Tables Vol C Tables 4.2.6.8 and 6.1.1.4'

loop_
_geom_angle_atom_site_label_1
_geom_angle_atom_site_label_2
_geom_angle_atom_site_label_3
_geom_angle
_geom_angle_site_symmetry_1
_geom_angle_site_symmetry_3
_geom_angle_publ_flag
P2 Ni1 P1 73.29(4) . . ?
P2 Ni1 Br2 93.35(3) . . ?
P1 Ni1 Br2 164.52(3) . . ?
P2 Ni1 Br1 167.35(3) . . ?
P1 Ni1 Br1 95.77(3) . . ?
Br2 Ni1 Br1 98.30(2) . . ?
N1 P1 C7 110.15(16) . . ?
N1 P1 C1 111.36(16) . . ?
C7 P1 C1 105.69(16) . . ?
N1 P1 Ni1 95.11(10) . . ?
C7 P1 Ni1 121.43(12) . . ?
C1 P1 Ni1 112.76(13) . . ?
N1 P1 P2 41.99(10) . . ?
C7 P1 P2 129.39(12) . . ?
C1 P1 P2 122.94(12) . . ?
Ni1 P1 P2 53.13(3) . . ?
C2 C1 C6 118.8(3) . . ?
C2 C1 P1 117.5(3) . . ?
C6 C1 P1 123.7(3) . . ?
C3 C2 C1 120.9(4) . . ?
C3 C2 H2 124(2) . . ?
C1 C2 H2 115(2) . . ?
C4 C3 C2 119.7(5) . . ?
C4 C3 H3 118(2) . . ?
C2 C3 H3 122(3) . . ?
C3 C4 C5 120.0(4) . . ?
C3 C4 H4 124(3) . . ?
C5 C4 H4 116(3) . . ?
C6 C5 C4 120.5(5) . . ?
C6 C5 H5 117(3) . . ?
C4 C5 H5 122(3) . . ?
C5 C6 C1 120.0(4) . . ?
C5 C6 H6 119(2) . . ?
C1 C6 H6 121(2) . . ?
C12 C7 C8 118.8(3) . . ?
C12 C7 P1 122.3(3) . . ?
C8 C7 P1 118.9(3) . . ?
C9 C8 C7 120.2(4) . . ?
C9 C8 H8 121(2) . . ?
C7 C8 H8 119(2) . . ?
C10 C9 C8 120.0(5) . . ?
C10 C9 H9 121(3) . . ?
C8 C9 H9 119(3) . . ?
C11 C10 C9 120.5(4) . . ?
C11 C10 H10 119(3) . . ?
C9 C10 H10 120(3) . . ?
C10 C11 C12 120.4(4) . . ?
C10 C11 H11 123(3) . . ?
C12 C11 H11 116(3) . . ?
C11 C12 C7 120.0(4) . . ?
C11 C12 H12 120(2) . . ?
C7 C12 H12 120(2) . . ?
N1 P2 C19 111.20(16) . . ?
N1 P2 C13 111.45(15) . . ?
C19 P2 C13 106.08(16) . . ?
N1 P2 Ni1 95.65(10) . . ?
C19 P2 Ni1 113.38(12) . . ?
C13 P2 Ni1 118.88(12) . . ?
N1 P2 P1 42.07(10) . . ?
C19 P2 P1 124.62(12) . . ?
C13 P2 P1 127.79(12) . . ?
Ni1 P2 P1 53.59(3) . . ?
C18 C13 C14 119.7(3) . . ?
C18 C13 P2 122.1(3) . . ?
C14 C13 P2 118.3(3) . . ?
C15 C14 C13 119.9(4) . . ?
C15 C14 H14 120(2) . . ?
C13 C14 H14 120(2) . . ?
C16 C15 C14 119.8(4) . . ?
C16 C15 H15 123(2) . . ?
C14 C15 H15 117(3) . . ?
C17 C16 C15 121.2(4) . . ?
C17 C16 H16 120(3) . . ?
C15 C16 H16 118(3) . . ?
C16 C17 C18 119.7(4) . . ?
C16 C17 H17 123(2) . . ?
C18 C17 H17 117(2) . . ?
C13 C18 C17 119.6(4) . . ?
C13 C18 H18 120(2) . . ?
C17 C18 H18 120(2) . . ?
C20 C19 C24 119.5(3) . . ?
C20 C19 P2 122.2(3) . . ?
C24 C19 P2 118.1(3) . . ?
C21 C20 C19 120.1(3) . . ?
C21 C20 H20 121(2) . . ?
C19 C20 H20 119(2) . . ?
C20 C21 C22 119.6(4) . . ?
C20 C21 H21 122(2) . . ?
C22 C21 H21 119(2) . . ?
C23 C22 C21 120.8(3) . . ?
C23 C22 H22 119(3) . . ?
C21 C22 H22 120(3) . . ?
C22 C23 C24 120.2(4) . . ?
C22 C23 H23 123(2) . . ?
C24 C23 H23 117(2) . . ?
C23 C24 C19 119.8(4) . . ?
C23 C24 H24 117(2) . . ?
C19 C24 H24 123.3(19) . . ?
C25 N1 P2 130.0(3) . . ?
C25 N1 P1 129.9(3) . . ?
P2 N1 P1 95.95(15) . . ?
C28 C25 C26 110.2(4) . . ?
C28 C25 N1 109.6(3) . . ?
C26 C25 N1 109.7(3) . . ?
C28 C25 C27 109.0(4) . . ?
C26 C25 C27 109.8(3) . . ?
N1 C25 C27 108.6(3) . . ?
C25 C26 H26A 112(3) . . ?
C25 C26 H26B 111(2) . . ?
H26A C26 H26B 103(3) . . ?
C25 C26 H26C 108(3) . . ?
H26A C26 H26C 114(4) . . ?
H26B C26 H26C 109(4) . . ?
C25 C27 H27A 112(2) . . ?
C25 C27 H27B 116(2) . . ?
H27A C27 H27B 110(4) . . ?
C25 C27 H27C 107(3) . . ?
H27A C27 H27C 101(4) . . ?
H27B C27 H27C 109(4) . . ?
C25 C28 H28A 113(2) . . ?
C25 C28 H28B 111(3) . . ?
H28A C28 H28B 107(3) . . ?
C25 C28 H28C 107(3) . . ?
H28A C28 H28C 107(4) . . ?
H28B C28 H28C 111(4) . . ?

loop_
_geom_bond_atom_site_label_1
_geom_bond_atom_site_label_2
_geom_bond_distance
_geom_bond_site_symmetry_2
_geom_bond_publ_flag
Ni1 P2 2.1221(9) . ?
Ni1 P1 2.1347(10) . ?
Ni1 Br2 2.3398(5) . ?
Ni1 Br1 2.3404(5) . ?
P1 N1 1.711(3) . ?
P1 C7 1.809(3) . ?
P1 C1 1.815(3) . ?
P1 P2 2.5406(12) . ?
C1 C2 1.392(5) . ?
C1 C6 1.397(5) . ?
C2 C3 1.386(6) . ?
C2 H2 0.93(4) . ?
C3 C4 1.376(7) . ?
C3 H3 1.00(4) . ?
C4 C5 1.389(7) . ?
C4 H4 0.85(4) . ?
C5 C6 1.381(6) . ?
C5 H5 0.86(5) . ?
C6 H6 0.95(4) . ?
C7 C12 1.393(5) . ?
C7 C8 1.398(5) . ?
C8 C9 1.388(7) . ?
C8 H8 0.91(4) . ?
C9 C10 1.374(7) . ?
C9 H9 0.92(5) . ?
C10 C11 1.368(6) . ?
C10 H10 0.89(5) . ?
C11 C12 1.390(5) . ?
C11 H11 0.79(4) . ?
C12 H12 0.98(4) . ?
P2 N1 1.709(3) . ?
P2 C19 1.806(3) . ?
P2 C13 1.811(3) . ?
C13 C18 1.390(5) . ?
C13 C14 1.393(5) . ?
C14 C15 1.382(5) . ?
C14 H14 1.01(4) . ?
C15 C16 1.376(6) . ?
C15 H15 0.91(4) . ?
C16 C17 1.365(6) . ?
C16 H16 0.84(4) . ?
C17 C18 1.397(5) . ?
C17 H17 0.91(4) . ?
C18 H18 0.99(4) . ?
C19 C20 1.394(5) . ?
C19 C24 1.404(5) . ?
C20 C21 1.384(5) . ?
C20 H20 0.97(4) . ?
C21 C22 1.391(6) . ?
C21 H21 0.97(4) . ?
C22 C23 1.373(6) . ?
C22 H22 0.84(3) . ?
C23 C24 1.382(5) . ?
C23 H23 0.90(4) . ?
C24 H24 1.01(4) . ?
N1 C25 1.525(4) . ?
C25 C28 1.519(5) . ?
C25 C26 1.521(6) . ?
C25 C27 1.537(6) . ?
C26 H26A 0.84(4) . ?
C26 H26B 0.95(4) . ?
C26 H26C 1.03(5) . ?
C27 H27A 0.93(4) . ?
C27 H27B 1.04(5) . ?
C27 H27C 0.99(5) . ?
C28 H28A 1.03(4) . ?
C28 H28B 0.94(4) . ?
C28 H28C 0.83(4) . ?

loop_
_geom_hbond_atom_site_label_D
_geom_hbond_atom_site_label_H
_geom_hbond_atom_site_label_A
_geom_hbond_distance_DH
_geom_hbond_distance_HA
_geom_hbond_distance_DA
_geom_hbond_angle_DHA
_geom_hbond_site_symmetry_A
C20 H20 Br2 0.97(4) 3.08(4) 3.759(4) 129(3) 2_446
C24 H24 Br2 1.01(4) 2.98(3) 3.571(4) 118(2) .
C26 H26C Br2 1.03(5) 3.01(5) 3.898(5) 145(3) 1_455
